data_2001119
loop_
_publ_author_name
'Ishida, T.'
'Negi, A.'
'In, Y.'
'Inoue, M.'

_publ_section_title
;
 Structure of <i>N</i>-(indol-3-ylethyl)-4-hydroxyphenylacetamide
;
_journal_issue 1
_journal_name_full 'Acta Crystallographica Section C'
_journal_page_first 193
_journal_page_last 194
_journal_paper_doi 10.1107/S0108270191009599
_journal_volume 48
_journal_year 1992
_chemical_formula_sum 'C18 H18 N2 O2'
_chemical_formula_weight 294.36
_symmetry_cell_setting monoclinic
_symmetry_space_group_name_Hall '-P 2yab'
_symmetry_space_group_name_H-M 'P 1 21/a 1'
_cell_angle_alpha 90
_cell_angle_beta 91.07(4)
_cell_angle_gamma 90
_cell_formula_units_Z 4
_cell_length_a 8.403(4)
_cell_length_b 5.405(3)
_cell_length_c 33.005(16)
_cell_volume 1498.8(13)
_diffrn_radiation_type Cu
_diffrn_radiation_wavelength 1.5418
_exptl_absorpt_coefficient_mu 0.652
_exptl_crystal_density_diffrn 1.305
_exptl_crystal_density_meas 1.301(3)
_exptl_crystal_F_000 624
_cod_data_source_file as0500.cif
_cod_data_source_block as0500a
_cod_original_cell_volume 1499.0(13)
_cod_database_code 2001119

loop_
_atom_site_label
_atom_site_fract_x
_atom_site_fract_y
_atom_site_fract_z
N(1) .3564(2) -.2705(4) .36652(5)
C(2) .3229(3) -.1717(5) .32873(7)
C(3) .2255(2) .0266(4) .33221(6)
C(4) .1083(2) .2282(5) .39725(6)
C(5) .1035(3) .1943(6) .43899(7)
C(6) .1819(3) .0019(6) .45814(7)
C(7) .2764(3) -.1690(5) .43691(7)
C(8) .2797(2) -.1310(4) .39486(6)
C(9) .1987(2) .0601(4) .37486(6)
C(10) .1514(2) .1814(4) .29894(6)
C(11) .1748(2) .0692(5) .25754(6)
N(12) .0860(2) .2045(4) .22563(5)
C(13) .1391(2) .4015(4) .20719(6)
O(13) .2738(2) .4865(4) .21343(5)
C(14) .0217(2) .5228(5) .17724(6)
C(15) .0873(2) .5114(4) .13406(6)
C(16) .0392(2) .3189(5) .10847(6)
C(16') .1860(2) .6910(4) .11962(6)
C(17) .0966(3) .3031(5) .06954(6)
C(17') .2470(3) .6760(5) .08029(6)
C(18) .1980(2) .4851(4) .05578(6)
O(18) .2588(2) .4800(4) .0163(4)
H(1) .431(3) -.429(6) .3727(8)
H(2) .370(3) -.244(6) .3008(8)
H(4) .046(3) .378(6) .3825(7)
H(5) .034(3) .324(6) .4570(8)
H(6) .169(3) -.022(6) .4904(8)
H(7) .342(3) -.314(6) .4517(8)
H(10a) .230(3) .334(6) .2976(8)
H(10b) .028(3) .148(6) .3032(8)
H(11a) .105(3) -.096(6) .2603(7)
H(11b) .294(3) .124(6) .2517(7)
H(12) -.032(3) .132(6) .2212(8)
H(14a) .040(3) .716(6) .1846(8)
H(14b) -.072(3) .389(6) .1759(8)
H(16) -.043(3) .182(6) .1194(7)
H(16') .218(3) .846(6) .1389(8)
H(17) .057(3) .156(6) .0495(8)
H(17') .332(3) .807(6) .0699(7)
H(18) .253(3) .648(6) .0054(8)
H(18') .253(3) .312(6) .0054(8)

loop_
_geom_bond_atom_site_label_1
_geom_bond_atom_site_label_2
_geom_bond_distance
N(1) C(2) 1.381(3)
N(1) C(8) 1.372(3)
C(2) C(3) 1.355(3)
C(3) C(9) 1.441(3)
C(3) C(10) 1.506(3)
C(4) C(5) 1.391(3)
C(4) C(9) 1.404(3)
C(5) C(6) 1.378(4)
C(6) C(7) 1.412(4)
C(7) C(8) 1.404(3)
C(8) C(9) 1.396(3)
C(10) C(11) 1.511(3)
C(11) N(12) 1.473(3)
N(12) C(13) 1.309(3)
C(13) O(13) 1.236(3)
C(13) C(14) 1.531(3)
C(14) C(15) 1.539(3)
C(15) C(16) 1.395(3)
C(15) C(16') 1.368(3)
C(16) C(17) 1.384(3)
C(16') C(17') 1.407(3)
C(17) C(18) 1.384(3)
C(17') C(18) 1.370(3)
C(18) O(18) 1.405(3)
